data_7229275
loop_
_publ_author_name
'Liu, Jian-Qiang'
'Kumar, Abhinav'
'Li, Baohong'
'Prasad, Rajendra'
'Batten, Stuart R.'
'Wu, Jian'
'Jin, Juncheng'
'He, Yongxiang'

_publ_section_title
;
 A 3D luminescent Zn(II) MOF for the detection of high explosives and the
 degradation of organic dyes: an experimental and computational study
;
_journal_name_full CrystEngComm
_journal_paper_doi 10.1039/C7CE01341H
_journal_year 2017
_chemical_formula_sum 'C17.89 H21.07 N2.3 O6.5 Zn'
_chemical_formula_weight 437.61
_space_group_crystal_system monoclinic
_space_group_IT_number 4
_space_group_name_Hall 'P 2yb'
_space_group_name_H-M_alt 'P 1 21 1'
_symmetry_space_group_name_Hall 'P 2yb'
_symmetry_space_group_name_H-M 'P 1 21 1'
_atom_sites_solution_hydrogens mixed
_audit_creation_method SHELXL-2014/7
_audit_update_record
;
2017-06-16 deposited with the CCDC.
2017-10-04 downloaded from the CCDC.
;
_cell_angle_alpha 90
_cell_angle_beta 107.444(2)
_cell_angle_gamma 90
_cell_formula_units_Z 4
_cell_length_a 9.9954(14)
_cell_length_b 16.749(2)
_cell_length_c 15.358(2)
_cell_measurement_reflns_used 2518
_cell_measurement_temperature 296(2)
_cell_measurement_theta_max 20.53
_cell_measurement_theta_min 2.86
_cell_volume 2452.9(6)
_computing_cell_refinement 'SAINT v8.37A (Bruker, 2015)'
_computing_data_collection APEX
_computing_data_reduction 'SAINT v8.37A (Bruker, 2015)'
_computing_molecular_graphics ORTEP
_computing_publication_material 'Olex2 (Dolomanov et al., 2009)'
_computing_structure_refinement 'SHELXL-2014/6 (Sheldrick, 2014)'
_computing_structure_solution 'ShelXT (Sheldrick, 2015)'
_diffrn_ambient_temperature 296(2)
_diffrn_measured_fraction_theta_full 0.997
_diffrn_measured_fraction_theta_max 0.989
_diffrn_measurement_device_type 'Bruker SMART APEX diffractometer'
_diffrn_radiation_type MoK\a
_diffrn_radiation_wavelength 0.71073
_diffrn_reflns_av_R_equivalents 0.0783
_diffrn_reflns_av_unetI/netI 0.1414
_diffrn_reflns_Laue_measured_fraction_full 0.997
_diffrn_reflns_Laue_measured_fraction_max 0.989
_diffrn_reflns_limit_h_max 12
_diffrn_reflns_limit_h_min -12
_diffrn_reflns_limit_k_max 21
_diffrn_reflns_limit_k_min -21
_diffrn_reflns_limit_l_max 16
_diffrn_reflns_limit_l_min -19
_diffrn_reflns_number 22190
_diffrn_reflns_point_group_measured_fraction_full 0.995
_diffrn_reflns_point_group_measured_fraction_max 0.983
_diffrn_reflns_theta_full 25.242
_diffrn_reflns_theta_max 27.474
_diffrn_reflns_theta_min 2.136
_exptl_absorpt_coefficient_mu 1.033
_exptl_absorpt_correction_type multi-scan
_exptl_crystal_colour colorless
_exptl_crystal_density_diffrn 1.185
_exptl_crystal_description block
_exptl_crystal_F_000 906
_exptl_crystal_size_max 0.21
_exptl_crystal_size_mid 0.14
_exptl_crystal_size_min 0.08
_exptl_transmission_factor_max 0
_exptl_transmission_factor_min 0
_refine_diff_density_max 0.446
_refine_diff_density_min -0.553
_refine_diff_density_rms 0.087
_refine_ls_abs_structure_details
;
 Flack x determined using 2162 quotients [(I+)-(I-)]/[(I+)+(I-)]
 (Parsons, Flack and Wagner, Acta Cryst. B69 (2013) 249-259).
;
_refine_ls_abs_structure_Flack 0.038(13)
_refine_ls_extinction_method none
_refine_ls_goodness_of_fit_ref 0.951
_refine_ls_hydrogen_treatment constr
_refine_ls_matrix_type full
_refine_ls_number_parameters 557
_refine_ls_number_reflns 11040
_refine_ls_number_restraints 267
_refine_ls_restrained_S_all 0.955
_refine_ls_R_factor_all 0.1166
_refine_ls_R_factor_gt 0.0629
_refine_ls_shift/su_max 0.006
_refine_ls_shift/su_mean 0.000
_refine_ls_structure_factor_coef Fsqd
_refine_ls_weighting_details 'w=1/[\s^2^(Fo^2^)+(0.0692P)^2^] where P=(Fo^2^+2Fc^2^)/3'
_refine_ls_weighting_scheme calc
_refine_ls_wR_factor_gt 0.1406
_refine_ls_wR_factor_ref 0.1680
_reflns_Friedel_coverage 0.923
_reflns_Friedel_fraction_full 0.994
_reflns_Friedel_fraction_max 0.977
_reflns_number_gt 6571
_reflns_number_total 11040
_reflns_threshold_expression 'I > 2\s(I)'
_cod_data_source_file c7ce01341h2.cif
_cod_data_source_block Zn
_cod_original_cell_volume 2452.8(6)
_cod_original_formula_sum 'C17.89 H21.07 N2.30 O6.50 Zn'
_cod_database_code 7229275
_shelx_shelxl_version_number 2014/7
_shelx_space_group_comment
;
The symmetry employed for this shelxl refinement is uniquely defined
by the following loop, which should always be used as a source of
symmetry information in preference to the above space-group names.
They are only intended as comments.
;

loop_
_space_group_symop_operation_xyz
'x, y, z'
'-x, y+1/2, -z'

loop_
_atom_site_label
_atom_site_type_symbol
_atom_site_fract_x
_atom_site_fract_y
_atom_site_fract_z
_atom_site_U_iso_or_equiv
_atom_site_adp_type
_atom_site_occupancy
_atom_site_site_symmetry_order
_atom_site_calc_flag
_atom_site_refinement_flags_posn
_atom_site_refinement_flags_adp
_atom_site_refinement_flags_occupancy
_atom_site_disorder_assembly
_atom_site_disorder_group
Zn1 Zn -0.27623(10) 0.23473(6) -0.00757(6) 0.0342(3) Uani 1 1 d . . . . .
Zn2 Zn 0.01299(10) 0.28506(5) 0.16827(6) 0.0322(3) Uani 1 1 d . . . . .
O1 O -0.0822(6) 0.2948(4) 0.0172(4) 0.0381(14) Uani 1 1 d . . . . .
O2 O 0.0030(8) 0.3981(4) 0.1022(5) 0.0537(19) Uani 1 1 d . . . . .
O3 O 0.1673(7) 0.6330(4) -0.0390(4) 0.0438(16) Uani 1 1 d . . . . .
O4 O 0.0106(8) 0.6671(4) -0.1731(4) 0.0495(19) Uani 1 1 d . . . . .
O5 O -0.8110(6) 0.3074(4) -0.7163(4) 0.0429(16) Uani 1 1 d . . . . .
O6 O -0.7786(7) 0.2735(5) -0.8457(4) 0.056(2) Uani 1 1 d . . . . .
O7 O -0.3087(6) 0.2682(4) -0.8852(4) 0.0420(16) Uani 1 1 d . . . . .
O8 O -0.1265(6) 0.3114(4) -0.7697(4) 0.0416(16) Uani 1 1 d . . . . .
C1 C -0.0452(10) 0.3684(6) 0.0256(6) 0.039(2) Uani 1 1 d . . . . .
C2 C -0.0546(9) 0.4152(5) -0.0584(5) 0.033(2) Uani 1 1 d . . . . .
C3 C -0.1145(10) 0.3852(5) -0.1455(6) 0.038(2) Uani 1 1 d . . . . .
H3 H -0.1524 0.3341 -0.1533 0.046 Uiso 1 1 calc R U . . .
C4 C -0.1178(9) 0.4319(6) -0.2212(6) 0.036(2) Uani 1 1 d . . . . .
C5 C -0.0593(10) 0.5079(5) -0.2074(6) 0.039(2) Uani 1 1 d . . . . .
H5 H -0.0621 0.5394 -0.2578 0.047 Uiso 1 1 calc R U . . .
C6 C 0.0029(9) 0.5378(5) -0.1212(6) 0.0300(19) Uani 1 1 d . . . . .
C7 C 0.0099(10) 0.4910(5) -0.0466(6) 0.038(2) Uani 1 1 d . . . . .
H7 H 0.0573 0.5092 0.0117 0.045 Uiso 1 1 calc R U . . .
C8 C 0.0638(10) 0.6200(6) -0.1103(6) 0.040(2) Uani 1 1 d . . . . .
C9 C -0.1807(10) 0.4018(6) -0.3170(6) 0.039(2) Uani 1 1 d . . . . .
C10 C -0.2990(11) 0.3550(6) -0.3411(6) 0.051(3) Uani 1 1 d . . . . .
H10 H -0.3388 0.3392 -0.2964 0.061 Uiso 1 1 calc R U . . .
C11 C -0.3609(11) 0.3305(7) -0.4312(6) 0.052(3) Uani 1 1 d . . . . .
H11 H -0.4396 0.2977 -0.4455 0.063 Uiso 1 1 calc R U . . .
C12 C -0.3044(11) 0.3554(6) -0.4999(6) 0.046(2) Uani 1 1 d . . . . .
C13 C -0.1841(10) 0.4023(6) -0.4750(6) 0.044(2) Uani 1 1 d . . . . .
H13 H -0.1440 0.4190 -0.5193 0.053 Uiso 1 1 calc R U . . .
C14 C -0.1241(11) 0.4243(6) -0.3860(6) 0.046(2) Uani 1 1 d . . . . .
H14 H -0.0431 0.4552 -0.3710 0.055 Uiso 1 1 calc R U . . .
C15 C -0.3680(10) 0.3345(5) -0.5960(6) 0.039(2) Uani 1 1 d . . . . .
C16 C -0.5147(10) 0.3238(6) -0.6323(6) 0.039(2) Uani 1 1 d . . . . .
H16 H -0.5718 0.3307 -0.5950 0.046 Uiso 1 1 calc R U . . .
C17 C -0.5745(9) 0.3030(5) -0.7243(6) 0.039(2) Uani 1 1 d . . . . .
C18 C -0.4889(9) 0.2927(6) -0.7803(6) 0.041(2) Uani 1 1 d . . . . .
H18 H -0.5279 0.2779 -0.8411 0.049 Uiso 1 1 calc R U . . .
C19 C -0.3461(9) 0.3046(5) -0.7454(6) 0.036(2) Uani 1 1 d . . . . .
C20 C -0.2888(10) 0.3244(6) -0.6538(6) 0.040(2) Uani 1 1 d . . . . .
H20 H -0.1922 0.3310 -0.6309 0.048 Uiso 1 1 calc R U . . .
C21 C -0.7302(10) 0.2950(6) -0.7633(6) 0.044(2) Uani 1 1 d . . . . .
C22 C -0.2542(9) 0.2944(6) -0.8055(6) 0.037(2) Uani 1 1 d . . . . .
O9 O -0.4705(8) 0.1748(5) -0.0327(5) 0.062(2) Uani 1 1 d . . . . .
C23 C -0.4939(15) 0.1418(9) 0.0349(12) 0.086(5) Uani 1 1 d . . . . .
H23 H -0.4170 0.1266 0.0833 0.103 Uiso 1 1 calc R U . . .
N1 N -0.6262(17) 0.1267(10) 0.0422(12) 0.129(6) Uani 1 1 d . . . . .
C24 C -0.7450(17) 0.1584(15) -0.0348(14) 0.159(10) Uani 1 1 d . . . . .
H24A H -0.7114 0.2006 -0.0651 0.239 Uiso 1 1 calc R U . . .
H24B H -0.8171 0.1787 -0.0113 0.239 Uiso 1 1 calc R U . . .
H24C H -0.7825 0.1163 -0.0775 0.239 Uiso 1 1 calc R U . . .
C25 C -0.644(2) 0.0852(13) 0.1257(16) 0.159(10) Uani 1 1 d . . . . .
H25A H -0.6869 0.1210 0.1580 0.239 Uiso 1 1 calc R U . . .
H25B H -0.5533 0.0694 0.1650 0.239 Uiso 1 1 calc R U . . .
H25C H -0.7016 0.0388 0.1072 0.239 Uiso 1 1 calc R U . . .
O10 O -0.2742(8) 0.1989(4) -0.1390(4) 0.0492(18) Uani 1 1 d D . . . .
C26 C -0.2810(14) 0.1265(6) -0.1566(7) 0.064(3) Uani 1 1 d D . . . .
H26 H -0.3073 0.0927 -0.1165 0.077 Uiso 1 1 calc R U . . .
N2 N -0.2546(13) 0.0939(6) -0.2260(7) 0.077(3) Uani 1 1 d D . . . .
C27 C -0.224(3) 0.1439(11) -0.2957(13) 0.204(15) Uani 1 1 d D . . . .
H27A H -0.1526 0.1187 -0.3167 0.305 Uiso 1 1 calc R U . . .
H27B H -0.1905 0.1951 -0.2701 0.305 Uiso 1 1 calc R U . . .
H27C H -0.3071 0.1507 -0.3461 0.305 Uiso 1 1 calc R U . . .
C28 C -0.2684(19) 0.0099(8) -0.2456(12) 0.110(6) Uani 1 1 d D . . . .
H28A H -0.3519 0.0006 -0.2953 0.165 Uiso 1 1 calc R U . . .
H28B H -0.2742 -0.0184 -0.1926 0.165 Uiso 1 1 calc R U . . .
H28C H -0.1882 -0.0084 -0.2621 0.165 Uiso 1 1 calc R U . . .
O11 O -0.3841(8) 0.3368(4) -0.0651(5) 0.0589(19) Uani 1 1 d D U . . .
H11A H -0.4483 0.3505 -0.0420 0.088 Uiso 0.414(4) 1 d DR U P A 3
H11B H -0.4156 0.3487 -0.1213 0.088 Uiso 0.414(4) 1 d DR U P A 3
C35 C -0.507(2) 0.3297(18) -0.122(2) 0.074(5) Uani 0.389(4) 1 d D U P B 1
H35 H -0.5259 0.2837 -0.1580 0.088 Uiso 0.389(4) 1 calc R U P B 1
N5 N -0.606(2) 0.3829(16) -0.1342(19) 0.087(6) Uani 0.389(4) 1 d D U P B 1
C36 C -0.635(4) 0.426(2) -0.056(2) 0.101(8) Uani 0.389(4) 1 d D U P B 1
H36A H -0.7118 0.4624 -0.0789 0.151 Uiso 0.389(4) 1 calc R U P B 1
H36B H -0.6590 0.3879 -0.0162 0.151 Uiso 0.389(4) 1 calc R U P B 1
H36C H -0.5532 0.4552 -0.0223 0.151 Uiso 0.389(4) 1 calc R U P B 1
C37 C -0.748(3) 0.358(2) -0.192(3) 0.110(9) Uani 0.389(4) 1 d D U P B 1
H37A H -0.8127 0.4014 -0.1960 0.165 Uiso 0.389(4) 1 calc R U P B 1
H37B H -0.7445 0.3444 -0.2518 0.165 Uiso 0.389(4) 1 calc R U P B 1
H37C H -0.7784 0.3126 -0.1647 0.165 Uiso 0.389(4) 1 calc R U P B 1
C35B C -0.490(3) 0.364(3) -0.050(4) 0.074(6) Uani 0.197(4) 1 d D U P B 2
H35B H -0.4732 0.3918 0.0051 0.089 Uiso 0.197(4) 1 calc R U P B 2
N5B N -0.620(4) 0.359(3) -0.098(4) 0.085(6) Uani 0.197(4) 1 d D U P B 2
C36B C -0.677(7) 0.303(4) -0.175(4) 0.098(9) Uani 0.197(4) 1 d D U P B 2
H36D H -0.7765 0.3106 -0.2002 0.147 Uiso 0.197(4) 1 calc R U P B 2
H36E H -0.6325 0.3121 -0.2214 0.147 Uiso 0.197(4) 1 calc R U P B 2
H36F H -0.6593 0.2489 -0.1531 0.147 Uiso 0.197(4) 1 calc R U P B 2
C37B C -0.712(6) 0.428(3) -0.109(5) 0.091(10) Uani 0.197(4) 1 d D U P B 2
H37D H -0.8044 0.4144 -0.1465 0.137 Uiso 0.197(4) 1 calc R U P B 2
H37E H -0.7166 0.4455 -0.0500 0.137 Uiso 0.197(4) 1 calc R U P B 2
H37F H -0.6760 0.4711 -0.1370 0.137 Uiso 0.197(4) 1 calc R U P B 2
O12 O -0.049(2) 0.5009(12) -0.6488(14) 0.197(7) Uani 1 1 d D U . . .
C29 C -0.125(3) 0.4942(16) -0.7289(18) 0.174(8) Uani 1 1 d D U . . .
H29 H -0.0861 0.4685 -0.7693 0.209 Uiso 1 1 calc R U . . .
N3 N -0.254(2) 0.5200(13) -0.7622(17) 0.180(7) Uani 1 1 d D U . . .
C30 C -0.355(3) 0.5393(19) -0.710(2) 0.227(11) Uani 1 1 d D U . . .
H30A H -0.4424 0.5569 -0.7516 0.340 Uiso 1 1 calc R U . . .
H30B H -0.3709 0.4925 -0.6783 0.340 Uiso 1 1 calc R U . . .
H30C H -0.3167 0.5809 -0.6666 0.340 Uiso 1 1 calc R U . . .
C31 C -0.341(3) 0.4910(14) -0.8502(17) 0.201(11) Uani 1 1 d D U . . .
H31A H -0.4321 0.5155 -0.8646 0.302 Uiso 1 1 calc R U . . .
H31B H -0.2983 0.5042 -0.8965 0.302 Uiso 1 1 calc R U . . .
H31C H -0.3510 0.4341 -0.8476 0.302 Uiso 1 1 calc R U . . .
O13 O -0.427(5) 0.654(3) -0.560(3) 0.454(19) Uani 1 1 d D U . . .
C32 C -0.370(5) 0.630(5) -0.480(3) 0.458(19) Uani 1 1 d D U . . .
H32 H -0.2758 0.6426 -0.4534 0.550 Uiso 1 1 calc R U . . .
N4 N -0.434(6) 0.590(3) -0.433(3) 0.460(19) Uani 1 1 d D U . . .
C33 C -0.557(6) 0.536(4) -0.460(4) 0.47(2) Uani 1 1 d D U . . .
H33A H -0.5765 0.5167 -0.4064 0.712 Uiso 1 1 calc R U . . .
H33B H -0.6368 0.5650 -0.4972 0.712 Uiso 1 1 calc R U . . .
H33C H -0.5368 0.4923 -0.4941 0.712 Uiso 1 1 calc R U . . .
C34 C -0.408(6) 0.605(4) -0.336(3) 0.48(2) Uani 1 1 d D U . . .
H34A H -0.4650 0.5698 -0.3130 0.726 Uiso 1 1 calc R U . . .
H34B H -0.3109 0.5955 -0.3047 0.726 Uiso 1 1 calc R U . . .
H34C H -0.4310 0.6594 -0.3270 0.726 Uiso 1 1 calc R U . . .

loop_
_atom_site_aniso_label
_atom_site_aniso_U_11
_atom_site_aniso_U_22
_atom_site_aniso_U_33
_atom_site_aniso_U_23
_atom_site_aniso_U_13
_atom_site_aniso_U_12
Zn1 0.0387(6) 0.0346(5) 0.0249(5) -0.0041(5) 0.0027(4) -0.0007(5)
Zn2 0.0341(5) 0.0355(5) 0.0233(5) -0.0017(5) 0.0028(4) -0.0007(5)
O1 0.041(3) 0.033(4) 0.039(3) 0.006(3) 0.009(3) 0.001(3)
O2 0.076(5) 0.051(4) 0.032(4) -0.005(3) 0.013(4) -0.016(4)
O3 0.058(4) 0.035(4) 0.034(4) 0.001(3) 0.006(3) -0.002(3)
O4 0.070(5) 0.039(4) 0.029(4) 0.005(3) -0.001(4) 0.003(3)
O5 0.034(3) 0.054(4) 0.043(4) -0.013(3) 0.016(3) -0.005(3)
O6 0.040(4) 0.090(6) 0.033(4) -0.016(4) 0.002(3) 0.000(4)
O7 0.041(3) 0.057(4) 0.024(3) -0.007(3) 0.002(3) 0.001(3)
O8 0.042(4) 0.048(4) 0.032(3) -0.007(3) 0.007(3) -0.004(3)
C1 0.042(6) 0.043(6) 0.027(5) 0.003(4) 0.006(4) -0.007(4)
C2 0.043(5) 0.033(5) 0.016(4) -0.002(3) -0.002(4) 0.000(4)
C3 0.049(6) 0.036(5) 0.025(5) -0.007(4) 0.003(4) -0.009(4)
C4 0.034(5) 0.051(6) 0.023(4) -0.005(4) 0.007(4) -0.007(4)
C5 0.047(6) 0.043(5) 0.025(5) 0.006(4) 0.008(4) -0.004(4)
C6 0.043(5) 0.022(4) 0.024(5) -0.002(3) 0.009(4) -0.002(4)
C7 0.050(6) 0.039(5) 0.019(4) -0.007(4) 0.004(4) -0.002(4)
C8 0.050(6) 0.046(6) 0.021(5) -0.009(4) 0.008(4) -0.005(5)
C9 0.043(5) 0.042(5) 0.030(5) -0.007(4) 0.006(4) -0.005(4)
C10 0.056(6) 0.068(7) 0.026(5) -0.014(5) 0.008(5) -0.032(5)
C11 0.056(6) 0.067(7) 0.031(5) -0.006(5) 0.010(5) -0.026(5)
C12 0.062(7) 0.042(6) 0.034(5) -0.006(4) 0.013(5) -0.012(5)
C13 0.049(6) 0.057(6) 0.030(5) -0.006(4) 0.015(4) -0.015(5)
C14 0.052(6) 0.059(6) 0.027(5) -0.013(4) 0.010(4) -0.019(5)
C15 0.048(6) 0.036(5) 0.029(5) 0.000(4) 0.007(4) -0.004(4)
C16 0.042(5) 0.054(6) 0.023(4) -0.004(4) 0.013(4) -0.004(4)
C17 0.033(5) 0.045(6) 0.035(5) -0.013(4) 0.002(4) -0.002(4)
C18 0.033(5) 0.056(6) 0.031(5) -0.011(5) 0.006(4) 0.000(5)
C19 0.032(5) 0.045(6) 0.027(4) -0.005(4) 0.004(4) 0.002(4)
C20 0.036(5) 0.053(6) 0.028(5) -0.009(4) 0.005(4) -0.011(4)
C21 0.044(5) 0.046(6) 0.037(5) -0.006(5) 0.006(4) -0.008(5)
C22 0.035(5) 0.039(5) 0.034(5) 0.002(4) 0.006(4) 0.002(4)
O9 0.062(5) 0.081(6) 0.038(4) -0.006(4) 0.008(4) -0.014(4)
C23 0.064(9) 0.087(11) 0.107(13) -0.036(10) 0.025(9) -0.013(8)
N1 0.127(13) 0.140(13) 0.148(15) -0.069(12) 0.086(12) -0.070(11)
C24 0.062(11) 0.23(3) 0.140(18) -0.058(17) -0.035(11) 0.008(13)
C25 0.17(2) 0.15(2) 0.20(2) 0.042(17) 0.11(2) -0.035(15)
O10 0.081(5) 0.039(4) 0.025(3) -0.005(3) 0.011(3) 0.001(3)
C26 0.102(10) 0.046(7) 0.034(6) 0.004(5) 0.005(6) 0.003(6)
N2 0.121(10) 0.053(6) 0.053(7) -0.011(5) 0.021(6) 0.017(6)
C27 0.45(5) 0.087(14) 0.132(19) -0.028(13) 0.17(3) -0.01(2)
C28 0.152(16) 0.058(9) 0.110(13) -0.024(8) 0.024(12) 0.033(9)
O11 0.062(5) 0.052(4) 0.050(4) 0.007(3) -0.002(4) 0.014(4)
C35 0.062(9) 0.071(9) 0.075(9) 0.005(8) 0.002(8) 0.033(8)
N5 0.072(9) 0.081(10) 0.091(10) 0.007(9) -0.002(9) 0.038(8)
C36 0.088(14) 0.093(15) 0.102(15) -0.001(14) 0.001(14) 0.020(14)
C37 0.078(13) 0.105(14) 0.117(14) 0.006(13) -0.014(12) 0.040(12)
C35B 0.065(9) 0.071(9) 0.074(10) 0.005(9) 0.002(9) 0.029(9)
N5B 0.072(10) 0.082(10) 0.087(11) 0.005(9) 0.000(9) 0.032(9)
C36B 0.086(14) 0.092(15) 0.102(15) 0.003(14) 0.006(13) 0.025(13)
C37B 0.069(16) 0.098(16) 0.096(17) 0.001(16) 0.009(15) 0.036(15)
O12 0.189(16) 0.184(15) 0.223(19) -0.010(14) 0.070(15) -0.031(12)
C29 0.172(18) 0.143(13) 0.208(18) -0.068(13) 0.058(16) 0.001(13)
N3 0.176(17) 0.149(12) 0.222(17) -0.047(12) 0.072(14) 0.022(12)
C30 0.20(2) 0.22(2) 0.28(3) -0.03(2) 0.10(2) 0.088(18)
C31 0.26(3) 0.105(16) 0.22(2) 0.040(16) 0.05(2) 0.016(16)
O13 0.41(4) 0.50(4) 0.42(5) 0.03(4) 0.07(4) 0.09(3)
C32 0.43(4) 0.46(4) 0.43(5) 0.01(4) 0.04(4) 0.11(3)
N4 0.43(4) 0.46(4) 0.43(5) 0.00(4) 0.04(4) 0.12(3)
C33 0.44(5) 0.46(5) 0.44(5) 0.00(4) 0.00(5) 0.07(4)
C34 0.45(4) 0.46(5) 0.46(6) 0.01(5) 0.01(5) 0.12(3)

loop_
_atom_type_symbol
_atom_type_description
_atom_type_scat_dispersion_real
_atom_type_scat_dispersion_imag
_atom_type_scat_source
C C 0.0033 0.0016 'International Tables Vol C Tables 4.2.6.8 and 6.1.1.4'
H H 0.0000 0.0000 'International Tables Vol C Tables 4.2.6.8 and 6.1.1.4'
O O 0.0106 0.0060 'International Tables Vol C Tables 4.2.6.8 and 6.1.1.4'
Zn Zn 0.2839 1.4301 'International Tables Vol C Tables 4.2.6.8 and 6.1.1.4'
N N 0.0061 0.0033 'International Tables Vol C Tables 4.2.6.8 and 6.1.1.4'

loop_
_geom_angle_atom_site_label_1
_geom_angle_atom_site_label_2
_geom_angle_atom_site_label_3
_geom_angle
_geom_angle_site_symmetry_1
_geom_angle_site_symmetry_3
O3 Zn1 O11 175.3(3) 2_545 .
O3 Zn1 O7 96.9(2) 2_545 1_556
O11 Zn1 O7 87.8(3) . 1_556
O3 Zn1 O10 86.6(3) 2_545 .
O11 Zn1 O10 88.8(3) . .
O7 Zn1 O10 171.9(3) 1_556 .
O3 Zn1 O1 88.3(3) 2_545 .
O11 Zn1 O1 90.9(3) . .
O7 Zn1 O1 95.3(2) 1_556 .
O10 Zn1 O1 92.1(3) . .
O3 Zn1 O9 91.8(3) 2_545 .
O11 Zn1 O9 89.0(3) . .
O7 Zn1 O9 84.8(3) 1_556 .
O10 Zn1 O9 87.8(3) . .
O1 Zn1 O9 179.9(3) . .
O8 Zn2 O4 95.5(3) 1_556 2_545
O8 Zn2 O5 95.0(2) 1_556 1_656
O4 Zn2 O5 102.8(3) 2_545 1_656
O8 Zn2 O2 95.3(3) 1_556 .
O4 Zn2 O2 155.1(3) 2_545 .
O5 Zn2 O2 98.6(3) 1_656 .
O8 Zn2 O6 156.0(2) 1_556 1_656
O4 Zn2 O6 92.5(3) 2_545 1_656
O5 Zn2 O6 61.2(2) 1_656 1_656
O2 Zn2 O6 86.6(3) . 1_656
O8 Zn2 O1 110.1(2) 1_556 .
O4 Zn2 O1 95.3(2) 2_545 .
O5 Zn2 O1 147.4(2) 1_656 .
O2 Zn2 O1 59.8(2) . .
O6 Zn2 O1 91.5(2) 1_656 .
O8 Zn2 C21 125.3(3) 1_556 1_656
O4 Zn2 C21 99.8(3) 2_545 1_656
O5 Zn2 C21 30.4(3) 1_656 1_656
O2 Zn2 C21 92.1(3) . 1_656
O6 Zn2 C21 30.8(3) 1_656 1_656
O1 Zn2 C21 120.1(3) . 1_656
O8 Zn2 C1 106.6(3) 1_556 .
O4 Zn2 C1 125.7(3) 2_545 .
O5 Zn2 C1 123.2(3) 1_656 .
O2 Zn2 C1 29.4(3) . .
O6 Zn2 C1 86.6(3) 1_656 .
O1 Zn2 C1 30.6(3) . .
C21 Zn2 C1 105.8(3) 1_656 .
C1 O1 Zn1 134.2(6) . .
C1 O1 Zn2 86.9(5) . .
Zn1 O1 Zn2 103.6(3) . .
C1 O2 Zn2 92.6(6) . .
C8 O3 Zn1 130.8(6) . 2
C8 O4 Zn2 129.2(6) . 2
C21 O5 Zn2 90.3(5) . 1_454
C21 O6 Zn2 88.0(6) . 1_454
C22 O7 Zn1 146.5(6) . 1_554
C22 O8 Zn2 120.8(6) . 1_554
O2 C1 O1 120.1(8) . .
O2 C1 C2 121.2(8) . .
O1 C1 C2 118.6(8) . .
O2 C1 Zn2 58.1(5) . .
O1 C1 Zn2 62.5(4) . .
C2 C1 Zn2 170.3(7) . .
C3 C2 C7 119.9(8) . .
C3 C2 C1 122.8(8) . .
C7 C2 C1 117.1(7) . .
C2 C3 C4 119.9(8) . .
C2 C3 H3 120.1 . .
C4 C3 H3 120.1 . .
C5 C4 C3 118.8(8) . .
C5 C4 C9 119.3(8) . .
C3 C4 C9 121.9(8) . .
C6 C5 C4 121.9(8) . .
C6 C5 H5 119.1 . .
C4 C5 H5 119.1 . .
C7 C6 C5 119.3(8) . .
C7 C6 C8 121.0(8) . .
C5 C6 C8 119.7(8) . .
C6 C7 C2 120.0(8) . .
C6 C7 H7 120.0 . .
C2 C7 H7 120.0 . .
O4 C8 O3 127.4(9) . .
O4 C8 C6 115.8(8) . .
O3 C8 C6 116.8(8) . .
C10 C9 C14 117.5(8) . .
C10 C9 C4 122.0(9) . .
C14 C9 C4 120.5(8) . .
C9 C10 C11 121.7(9) . .
C9 C10 H10 119.2 . .
C11 C10 H10 119.2 . .
C10 C11 C12 120.0(9) . .
C10 C11 H11 120.0 . .
C12 C11 H11 120.0 . .
C13 C12 C11 118.1(9) . .
C13 C12 C15 119.4(9) . .
C11 C12 C15 122.5(9) . .
C14 C13 C12 120.7(9) . .
C14 C13 H13 119.6 . .
C12 C13 H13 119.6 . .
C13 C14 C9 122.0(9) . .
C13 C14 H14 119.0 . .
C9 C14 H14 119.0 . .
C20 C15 C16 117.5(8) . .
C20 C15 C12 121.6(9) . .
C16 C15 C12 120.9(9) . .
C17 C16 C15 120.4(9) . .
C17 C16 H16 119.8 . .
C15 C16 H16 119.8 . .
C18 C17 C16 119.8(8) . .
C18 C17 C21 119.9(8) . .
C16 C17 C21 120.2(9) . .
C19 C18 C17 119.7(8) . .
C19 C18 H18 120.1 . .
C17 C18 H18 120.1 . .
C18 C19 C20 119.5(8) . .
C18 C19 C22 119.9(8) . .
C20 C19 C22 120.6(8) . .
C15 C20 C19 122.9(8) . .
C15 C20 H20 118.5 . .
C19 C20 H20 118.5 . .
O5 C21 O6 120.4(8) . .
O5 C21 C17 121.8(8) . .
O6 C21 C17 117.8(9) . .
O5 C21 Zn2 59.3(5) . 1_454
O6 C21 Zn2 61.2(5) . 1_454
C17 C21 Zn2 178.0(7) . 1_454
O7 C22 O8 126.0(8) . .
O7 C22 C19 118.3(7) . .
O8 C22 C19 115.7(7) . .
C23 O9 Zn1 116.4(8) . .
O9 C23 N1 124.5(16) . .
O9 C23 H23 117.8 . .
N1 C23 H23 117.8 . .
C23 N1 C24 114.9(17) . .
C23 N1 C25 120.5(19) . .
C24 N1 C25 124.5(16) . .
N1 C24 H24A 109.5 . .
N1 C24 H24B 109.5 . .
H24A C24 H24B 109.5 . .
N1 C24 H24C 109.5 . .
H24A C24 H24C 109.5 . .
H24B C24 H24C 109.5 . .
N1 C25 H25A 109.5 . .
N1 C25 H25B 109.5 . .
H25A C25 H25B 109.5 . .
N1 C25 H25C 109.5 . .
H25A C25 H25C 109.5 . .
H25B C25 H25C 109.5 . .
C26 O10 Zn1 118.1(7) . .
O10 C26 N2 125.5(11) . .
O10 C26 H26 117.2 . .
N2 C26 H26 117.2 . .
C26 N2 C28 123.8(12) . .
C26 N2 C27 120.1(11) . .
C28 N2 C27 115.8(12) . .
N2 C27 H27A 109.5 . .
N2 C27 H27B 109.5 . .
H27A C27 H27B 109.5 . .
N2 C27 H27C 109.5 . .
H27A C27 H27C 109.5 . .
H27B C27 H27C 109.5 . .
N2 C28 H28A 109.5 . .
N2 C28 H28B 109.5 . .
H28A C28 H28B 109.5 . .
N2 C28 H28C 109.5 . .
H28A C28 H28C 109.5 . .
H28B C28 H28C 109.5 . .
C35B O11 Zn1 126(3) . .
C35 O11 Zn1 119.0(14) . .
Zn1 O11 H11A 113.9 . .
Zn1 O11 H11B 128.0 . .
H11A O11 H11B 105.3 . .
O11 C35 N5 124(2) . .
O11 C35 H35 117.9 . .
N5 C35 H35 117.9 . .
C35 N5 C37 116(2) . .
C35 N5 C36 123(2) . .
C37 N5 C36 103(2) . .
N5 C36 H36A 109.5 . .
N5 C36 H36B 109.5 . .
H36A C36 H36B 109.5 . .
N5 C36 H36C 109.5 . .
H36A C36 H36C 109.5 . .
H36B C36 H36C 109.5 . .
N5 C37 H37A 109.5 . .
N5 C37 H37B 109.5 . .
H37A C37 H37B 109.5 . .
N5 C37 H37C 109.5 . .
H37A C37 H37C 109.5 . .
H37B C37 H37C 109.5 . .
O11 C35B N5B 130(4) . .
O11 C35B H35B 115.2 . .
N5B C35B H35B 115.2 . .
C35B N5B C37B 121(3) . .
C35B N5B C36B 125(3) . .
C37B N5B C36B 110(3) . .
N5B C36B H36D 109.5 . .
N5B C36B H36E 109.5 . .
H36D C36B H36E 109.5 . .
N5B C36B H36F 109.5 . .
H36D C36B H36F 109.5 . .
H36E C36B H36F 109.5 . .
N5B C37B H37D 109.5 . .
N5B C37B H37E 109.5 . .
H37D C37B H37E 109.5 . .
N5B C37B H37F 109.5 . .
H37D C37B H37F 109.5 . .
H37E C37B H37F 109.5 . .
O12 C29 N3 126(3) . .
O12 C29 H29 116.8 . .
N3 C29 H29 116.8 . .
C29 N3 C31 120(2) . .
C29 N3 C30 127(2) . .
C31 N3 C30 105(2) . .
N3 C30 H30A 109.5 . .
N3 C30 H30B 109.5 . .
H30A C30 H30B 109.5 . .
N3 C30 H30C 109.5 . .
H30A C30 H30C 109.5 . .
H30B C30 H30C 109.5 . .
N3 C31 H31A 109.5 . .
N3 C31 H31B 109.5 . .
H31A C31 H31B 109.5 . .
N3 C31 H31C 109.5 . .
H31A C31 H31C 109.5 . .
H31B C31 H31C 109.5 . .
O13 C32 N4 124(4) . .
O13 C32 H32 118.1 . .
N4 C32 H32 118.1 . .
C32 N4 C34 122(4) . .
C32 N4 C33 132(3) . .
C34 N4 C33 106(3) . .
N4 C33 H33A 109.5 . .
N4 C33 H33B 109.5 . .
H33A C33 H33B 109.5 . .
N4 C33 H33C 109.5 . .
H33A C33 H33C 109.5 . .
H33B C33 H33C 109.5 . .
N4 C34 H34A 109.5 . .
N4 C34 H34B 109.5 . .
H34A C34 H34B 109.5 . .
N4 C34 H34C 109.5 . .
H34A C34 H34C 109.5 . .
H34B C34 H34C 109.5 . .

loop_
_geom_bond_atom_site_label_1
_geom_bond_atom_site_label_2
_geom_bond_distance
_geom_bond_site_symmetry_2
Zn1 O3 2.034(6) 2_545
Zn1 O11 2.072(7) .
Zn1 O7 2.078(6) 1_556
Zn1 O10 2.111(6) .
Zn1 O1 2.115(6) .
Zn1 O9 2.116(8) .
Zn2 O8 1.960(6) 1_556
Zn2 O4 1.993(7) 2_545
Zn2 O5 2.123(6) 1_656
Zn2 O2 2.137(7) .
Zn2 O6 2.166(7) 1_656
Zn2 O1 2.234(6) .
Zn2 C21 2.470(9) 1_656
Zn2 C1 2.515(9) .
O1 C1 1.282(11) .
O2 C1 1.234(11) .
O3 C8 1.279(10) .
O3 Zn1 2.034(6) 2
O4 C8 1.237(11) .
O4 Zn2 1.993(6) 2
O5 C21 1.251(11) .
O5 Zn2 2.123(6) 1_454
O6 C21 1.264(10) .
O6 Zn2 2.166(7) 1_454
O7 C22 1.259(10) .
O7 Zn1 2.077(6) 1_554
O8 C22 1.262(10) .
O8 Zn2 1.960(6) 1_554
C1 C2 1.488(12) .
C2 C3 1.385(11) .
C2 C7 1.410(12) .
C3 C4 1.393(12) .
C3 H3 0.9300 .
C4 C5 1.390(13) .
C4 C9 1.502(12) .
C5 C6 1.376(12) .
C5 H5 0.9300 .
C6 C7 1.372(12) .
C6 C8 1.495(12) .
C7 H7 0.9300 .
C9 C10 1.374(13) .
C9 C14 1.394(13) .
C10 C11 1.397(13) .
C10 H10 0.9300 .
C11 C12 1.401(13) .
C11 H11 0.9300 .
C12 C13 1.391(13) .
C12 C15 1.464(12) .
C13 C14 1.368(12) .
C13 H13 0.9300 .
C14 H14 0.9300 .
C15 C20 1.365(13) .
C15 C16 1.414(13) .
C16 C17 1.403(12) .
C16 H16 0.9300 .
C17 C18 1.394(12) .
C17 C21 1.497(12) .
C18 C19 1.381(12) .
C18 H18 0.9300 .
C19 C20 1.389(11) .
C19 C22 1.495(12) .
C20 H20 0.9300 .
C21 Zn2 2.470(9) 1_454
O9 C23 1.258(18) .
C23 N1 1.384(19) .
C23 H23 0.9300 .
N1 C24 1.50(2) .
N1 C25 1.51(2) .
C24 H24A 0.9600 .
C24 H24B 0.9600 .
C24 H24C 0.9600 .
C25 H25A 0.9600 .
C25 H25B 0.9600 .
C25 H25C 0.9600 .
O10 C26 1.241(11) .
C26 N2 1.294(13) .
C26 H26 0.9300 .
N2 C28 1.435(14) .
N2 C27 1.464(18) .
C27 H27A 0.9600 .
C27 H27B 0.9600 .
C27 H27C 0.9600 .
C28 H28A 0.9600 .
C28 H28B 0.9600 .
C28 H28C 0.9600 .
O11 C35B 1.24(2) .
O11 C35 1.28(2) .
O11 H11A 0.8531 .
O11 H11B 0.8484 .
C35 N5 1.31(2) .
C35 H35 0.9300 .
N5 C37 1.49(2) .
N5 C36 1.51(3) .
C36 H36A 0.9600 .
C36 H36B 0.9600 .
C36 H36C 0.9600 .
C37 H37A 0.9600 .
C37 H37B 0.9600 .
C37 H37C 0.9600 .
C35B N5B 1.30(2) .
C35B H35B 0.9300 .
N5B C37B 1.45(3) .
N5B C36B 1.49(3) .
C36B H36D 0.9600 .
C36B H36E 0.9600 .
C36B H36F 0.9600 .
C37B H37D 0.9600 .
C37B H37E 0.9600 .
C37B H37F 0.9600 .
O12 C29 1.240(19) .
C29 N3 1.31(2) .
C29 H29 0.9300 .
N3 C31 1.46(2) .
N3 C30 1.50(2) .
C30 H30A 0.9600 .
C30 H30B 0.9600 .
C30 H30C 0.9600 .
C31 H31A 0.9600 .
C31 H31B 0.9600 .
C31 H31C 0.9600 .
O13 C32 1.25(2) .
C32 N4 1.29(2) .
C32 H32 0.9300 .
N4 C34 1.45(3) .
N4 C33 1.48(3) .
C33 H33A 0.9600 .
C33 H33B 0.9600 .
C33 H33C 0.9600 .
C34 H34A 0.9600 .
C34 H34B 0.9600 .
C34 H34C 0.9600 .

loop_
_geom_torsion_atom_site_label_1
_geom_torsion_atom_site_label_2
_geom_torsion_atom_site_label_3
_geom_torsion_atom_site_label_4
_geom_torsion
_geom_torsion_site_symmetry_1
Zn2 O2 C1 O1 8.1(10) .
Zn2 O2 C1 C2 -168.7(8) .
Zn1 O1 C1 O2 98.2(10) .
Zn2 O1 C1 O2 -7.7(9) .
Zn1 O1 C1 C2 -85.0(11) .
Zn2 O1 C1 C2 169.1(8) .
Zn1 O1 C1 Zn2 105.9(7) .
O2 C1 C2 C3 -176.6(10) .
O1 C1 C2 C3 6.6(14) .
O2 C1 C2 C7 7.9(14) .
O1 C1 C2 C7 -168.9(8) .
C7 C2 C3 C4 -3.6(14) .
C1 C2 C3 C4 -179.0(9) .
C2 C3 C4 C5 0.6(14) .
C2 C3 C4 C9 179.6(9) .
C3 C4 C5 C6 0.7(15) .
C9 C4 C5 C6 -178.4(9) .
C4 C5 C6 C7 1.3(15) .
C4 C5 C6 C8 -179.8(9) .
C5 C6 C7 C2 -4.3(14) .
C8 C6 C7 C2 176.7(9) .
C3 C2 C7 C6 5.6(14) .
C1 C2 C7 C6 -178.8(9) .
Zn2 O4 C8 O3 -34.1(15) 2
Zn2 O4 C8 C6 148.3(7) 2
Zn1 O3 C8 O4 5.8(15) 2
Zn1 O3 C8 C6 -176.7(6) 2
C7 C6 C8 O4 -154.1(9) .
C5 C6 C8 O4 27.0(13) .
C7 C6 C8 O3 28.0(13) .
C5 C6 C8 O3 -150.9(9) .
C5 C4 C9 C10 -143.4(10) .
C3 C4 C9 C10 37.6(15) .
C5 C4 C9 C14 33.3(14) .
C3 C4 C9 C14 -145.7(10) .
C14 C9 C10 C11 0.0(16) .
C4 C9 C10 C11 176.8(10) .
C9 C10 C11 C12 -1.6(18) .
C10 C11 C12 C13 1.9(17) .
C10 C11 C12 C15 -177.3(10) .
C11 C12 C13 C14 -0.8(16) .
C15 C12 C13 C14 178.5(10) .
C12 C13 C14 C9 -0.8(17) .
C10 C9 C14 C13 1.2(16) .
C4 C9 C14 C13 -175.7(10) .
C13 C12 C15 C20 32.0(14) .
C11 C12 C15 C20 -148.8(11) .
C13 C12 C15 C16 -148.3(10) .
C11 C12 C15 C16 31.0(15) .
C20 C15 C16 C17 0.5(14) .
C12 C15 C16 C17 -179.3(9) .
C15 C16 C17 C18 0.0(14) .
C15 C16 C17 C21 -177.6(9) .
C16 C17 C18 C19 -1.3(15) .
C21 C17 C18 C19 176.4(9) .
C17 C18 C19 C20 2.0(14) .
C17 C18 C19 C22 -179.5(9) .
C16 C15 C20 C19 0.3(15) .
C12 C15 C20 C19 -180.0(9) .
C18 C19 C20 C15 -1.5(15) .
C22 C19 C20 C15 180.0(9) .
Zn2 O5 C21 O6 -3.3(10) 1_454
Zn2 O5 C21 C17 178.1(8) 1_454
Zn2 O6 C21 O5 3.2(10) 1_454
Zn2 O6 C21 C17 -178.1(8) 1_454
C18 C17 C21 O5 -176.6(9) .
C16 C17 C21 O5 1.0(15) .
C18 C17 C21 O6 4.7(14) .
C16 C17 C21 O6 -177.7(9) .
Zn1 O7 C22 O8 -0.6(18) 1_554
Zn1 O7 C22 C19 -178.8(7) 1_554
Zn2 O8 C22 O7 -8.2(13) 1_554
Zn2 O8 C22 C19 170.1(6) 1_554
C18 C19 C22 O7 -6.0(13) .
C20 C19 C22 O7 172.5(9) .
C18 C19 C22 O8 175.6(8) .
C20 C19 C22 O8 -5.8(13) .
Zn1 O9 C23 N1 154.6(11) .
O9 C23 N1 C24 -4(2) .
O9 C23 N1 C25 178.7(16) .
Zn1 O10 C26 N2 -166.1(10) .
O10 C26 N2 C28 -177.8(13) .
O10 C26 N2 C27 -5(2) .
Zn1 O11 C35 N5 150(3) .
O11 C35 N5 C37 -170(3) .
O11 C35 N5 C36 -41(5) .
Zn1 O11 C35B N5B -102(7) .
O11 C35B N5B C37B -138(7) .
O11 C35B N5B C36B 16(11) .
O12 C29 N3 C31 -165(3) .
O12 C29 N3 C30 -21(5) .
O13 C32 N4 C34 -141(7) .
O13 C32 N4 C33 27(17) .
